data_8105526
loop_
_publ_author_name
'Zhao, Chong-Yang'
'Zhao, Dan'

_publ_section_title
;
 Crystal structure of poly[aqua(\m
 4-2,2&#x2032;,2&#x2032;&#x2032;-nitrilotriacetato-\k6 O 1,O 3,O 5:O 2:O
 4:O 6)-yttrium(III)], C6H8NO7Y
;
_journal_issue 1
_journal_name_full 'Zeitschrift f\"ur Kristallographie - New Crystal Structures'
_journal_page_first 19
_journal_page_last 21
_journal_paper_doi 10.1515/ncrs-2018-0001
_journal_volume 234
_journal_year 2018
_chemical_formula_sum 'C6 H8 N O7 Y'
_chemical_formula_weight 295.04
_space_group_crystal_system monoclinic
_space_group_IT_number 14
_space_group_name_Hall '-P 2yn'
_space_group_name_H-M_alt 'P 1 21/n 1'
_atom_sites_solution_hydrogens mixed
_cell_angle_alpha 90
_cell_angle_beta 93.352(2)
_cell_angle_gamma 90
_cell_formula_units_Z 4
_cell_length_a 6.7457(7)
_cell_length_b 6.5637(6)
_cell_length_c 19.8466(19)
_cell_measurement_reflns_used 752
_cell_measurement_temperature 296(2)
_cell_measurement_theta_max 24.83
_cell_measurement_theta_min 2.19
_cell_volume 877.24(15)
_computing_cell_refinement SAINT
_computing_data_collection 'SMART Apex2 [13]'
_computing_data_reduction SAINT
_computing_molecular_graphics SHELXL
_computing_publication_material SHELXTL
_computing_structure_refinement 'SHELXL-2016 [14]'
_computing_structure_solution SHELXS
_diffrn_ambient_temperature 296(2)
_diffrn_detector_area_resol_mean 83.33
_diffrn_measured_fraction_theta_full 0.998
_diffrn_measured_fraction_theta_max 0.987
_diffrn_measurement_device_type 'Bruker Smart Apex2 CCD area detector'
_diffrn_measurement_method '\w scans'
_diffrn_radiation_type MoK\a
_diffrn_radiation_wavelength 0.71073
_diffrn_reflns_av_R_equivalents 0.0240
_diffrn_reflns_av_unetI/netI 0.0297
_diffrn_reflns_Laue_measured_fraction_full 0.998
_diffrn_reflns_Laue_measured_fraction_max 0.987
_diffrn_reflns_limit_h_max 8
_diffrn_reflns_limit_h_min -7
_diffrn_reflns_limit_k_max 8
_diffrn_reflns_limit_k_min -8
_diffrn_reflns_limit_l_max 21
_diffrn_reflns_limit_l_min -26
_diffrn_reflns_number 5577
_diffrn_reflns_point_group_measured_fraction_full 0.998
_diffrn_reflns_point_group_measured_fraction_max 0.987
_diffrn_reflns_theta_full 25.242
_diffrn_reflns_theta_max 28.256
_diffrn_reflns_theta_min 3.138
_diffrn_source 'fine-focus sealed tube'
_exptl_absorpt_coefficient_mu 6.667
_exptl_absorpt_correction_T_max 1.000
_exptl_absorpt_correction_T_min 0.257
_exptl_absorpt_correction_type multi-scan
_exptl_crystal_colour colorless
_exptl_crystal_density_diffrn 2.234
_exptl_crystal_description prism
_exptl_crystal_F_000 584
_exptl_crystal_size_max 0.200
_exptl_crystal_size_mid 0.040
_exptl_crystal_size_min 0.040
_refine_diff_density_max 0.368
_refine_diff_density_min -0.741
_refine_diff_density_rms 0.112
_refine_ls_extinction_coef .
_refine_ls_extinction_method none
_refine_ls_goodness_of_fit_ref 1.103
_refine_ls_hydrogen_treatment constr
_refine_ls_matrix_type full
_refine_ls_number_parameters 136
_refine_ls_number_reflns 2145
_refine_ls_number_restraints 0
_refine_ls_restrained_S_all 1.103
_refine_ls_R_factor_all 0.0310
_refine_ls_R_factor_gt 0.0245
_refine_ls_shift/su_max 0.000
_refine_ls_shift/su_mean 0.000
_refine_ls_structure_factor_coef Fsqd
_refine_ls_weighting_details 'w=1/[\s^2^(Fo^2^)+(0.0300P)^2^+0.2832P] where P=(Fo^2^+2Fc^2^)/3'
_refine_ls_weighting_scheme calc
_refine_ls_wR_factor_gt 0.0581
_refine_ls_wR_factor_ref 0.0604
_reflns_Friedel_coverage 0.000
_reflns_Friedel_fraction_full .
_reflns_Friedel_fraction_max .
_reflns_number_gt 1898
_reflns_number_total 2145
_reflns_threshold_expression 'I > 2\s(I)'
_cod_data_source_file suppl_ncrs-2018-0001_suppl.cif
_cod_data_source_block 1
_cod_original_sg_symbol_H-M 'P 21/n'
_cod_database_code 8105526
_shelx_space_group_comment
;
The symmetry employed for this shelxl refinement is uniquely defined
by the following loop, which should always be used as a source of
symmetry information in preference to the above space-group names.
They are only intended as comments.
;
_shelx_estimated_absorpt_t_min 0.349
_shelx_estimated_absorpt_t_max 0.776

loop_
_space_group_symop_operation_xyz
'x, y, z'
'-x+1/2, y+1/2, -z+1/2'
'-x, -y, -z'
'x-1/2, -y-1/2, z-1/2'

loop_
_atom_site_label
_atom_site_type_symbol
_atom_site_fract_x
_atom_site_fract_y
_atom_site_fract_z
_atom_site_U_iso_or_equiv
_atom_site_adp_type
_atom_site_occupancy
_atom_site_site_symmetry_order
_atom_site_calc_flag
_atom_site_refinement_flags_posn
_atom_site_refinement_flags_adp
_atom_site_refinement_flags_occupancy
_atom_site_disorder_assembly
_atom_site_disorder_group
Y1 Y 0.23106(3) 0.73376(3) 0.10466(2) 0.00715(8) Uani 1 1 d . . . . .
N1 N 0.4927(3) 0.9840(3) 0.15820(10) 0.0126(4) Uani 1 1 d . . . . .
C1 C 0.7126(3) 0.7420(3) 0.10219(11) 0.0126(5) Uani 1 1 d . . . . .
C2 C 0.6952(4) 0.9002(4) 0.15684(13) 0.0209(5) Uani 1 1 d . . . . .
H2A H 0.732133 0.839184 0.200292 0.025 Uiso 1 1 calc R U . . .
H2B H 0.787475 1.010314 0.149557 0.025 Uiso 1 1 calc R U . . .
C3 C 0.4467(4) 1.0286(4) 0.22867(12) 0.0180(5) Uani 1 1 d . . . . .
H3A H 0.495077 1.163724 0.240738 0.022 Uiso 1 1 calc R U . . .
H3B H 0.515681 0.931604 0.258534 0.022 Uiso 1 1 calc R U . . .
C4 C 0.2268(3) 1.0180(3) 0.23872(11) 0.0119(5) Uani 1 1 d . . . . .
C5 C 0.2723(4) 1.2106(3) 0.08531(12) 0.0131(5) Uani 1 1 d . . . . .
C6 C 0.4786(4) 1.1719(4) 0.11658(14) 0.0199(5) Uani 1 1 d . . . . .
H6A H 0.570409 1.161458 0.080918 0.024 Uiso 1 1 calc R U . . .
H6B H 0.518800 1.287518 0.144607 0.024 Uiso 1 1 calc R U . . .
O1 O 0.5566(2) 0.6790(3) 0.07198(9) 0.0189(4) Uani 1 1 d . . . . .
O2 O 0.8845(2) 0.6769(3) 0.09225(9) 0.0174(4) Uani 1 1 d . . . . .
O3 O 0.1163(2) 0.9421(2) 0.19264(8) 0.0158(4) Uani 1 1 d . . . . .
O4 O 0.1672(3) 1.0788(3) 0.29428(8) 0.0190(4) Uani 1 1 d . . . . .
O5 O 0.1767(3) 1.0592(2) 0.06139(8) 0.0179(4) Uani 1 1 d . . . . .
O6 O 0.2069(3) 1.3881(3) 0.08213(9) 0.0226(4) Uani 1 1 d . . . . .
O7 O 0.1764(3) 0.7069(3) -0.01379(8) 0.0179(4) Uani 1 1 d . . . . .
H7A H 0.070426 0.771065 -0.034165 0.022 Uiso 1 1 d R U . . .
H7B H 0.177026 0.588175 -0.033075 0.022 Uiso 1 1 d R U . . .

loop_
_atom_site_aniso_label
_atom_site_aniso_U_11
_atom_site_aniso_U_22
_atom_site_aniso_U_33
_atom_site_aniso_U_23
_atom_site_aniso_U_13
_atom_site_aniso_U_12
Y1 0.00679(12) 0.00691(11) 0.00766(11) -0.00058(7) -0.00049(8) 0.00018(7)
N1 0.0083(10) 0.0138(9) 0.0156(10) -0.0036(7) -0.0007(8) 0.0039(7)
C1 0.0110(11) 0.0141(11) 0.0130(11) 0.0008(8) 0.0018(9) 0.0012(8)
C2 0.0081(12) 0.0263(13) 0.0276(14) -0.0123(11) -0.0049(10) 0.0051(10)
C3 0.0119(12) 0.0247(13) 0.0167(12) -0.0093(10) -0.0041(10) 0.0002(9)
C4 0.0154(12) 0.0094(10) 0.0109(11) 0.0001(8) -0.0002(9) 0.0015(9)
C5 0.0181(12) 0.0101(10) 0.0111(10) 0.0009(8) 0.0010(9) -0.0014(9)
C6 0.0148(13) 0.0127(11) 0.0324(14) 0.0022(10) 0.0026(11) -0.0044(9)
O1 0.0090(9) 0.0263(9) 0.0213(9) -0.0109(7) 0.0006(7) -0.0003(7)
O2 0.0073(8) 0.0234(9) 0.0217(9) -0.0065(7) 0.0025(7) 0.0026(7)
O3 0.0102(8) 0.0234(9) 0.0134(8) -0.0075(7) -0.0017(7) 0.0010(7)
O4 0.0249(10) 0.0210(9) 0.0116(8) -0.0067(6) 0.0048(7) -0.0052(7)
O5 0.0248(10) 0.0097(8) 0.0181(8) -0.0001(6) -0.0089(7) -0.0005(7)
O6 0.0295(11) 0.0091(8) 0.0283(10) -0.0011(7) -0.0064(8) 0.0038(7)
O7 0.0197(9) 0.0220(9) 0.0117(8) -0.0033(7) -0.0023(7) -0.0022(7)

loop_
_atom_type_symbol
_atom_type_description
_atom_type_scat_dispersion_real
_atom_type_scat_dispersion_imag
_atom_type_scat_source
C C 0.0033 0.0016 'International Tables Vol C Tables 4.2.6.8 and 6.1.1.4'
H H 0.0000 0.0000 'International Tables Vol C Tables 4.2.6.8 and 6.1.1.4'
N N 0.0061 0.0033 'International Tables Vol C Tables 4.2.6.8 and 6.1.1.4'
O O 0.0106 0.0060 'International Tables Vol C Tables 4.2.6.8 and 6.1.1.4'
Y Y -2.7962 3.5667 'International Tables Vol C Tables 4.2.6.8 and 6.1.1.4'

loop_
_geom_angle_atom_site_label_1
_geom_angle_atom_site_label_2
_geom_angle_atom_site_label_3
_geom_angle
_geom_angle_site_symmetry_1
_geom_angle_site_symmetry_3
O6 Y1 O4 75.57(6) 1_545 2_545
O6 Y1 O5 145.23(6) 1_545 .
O4 Y1 O5 139.12(6) 2_545 .
O6 Y1 O1 81.58(6) 1_545 .
O4 Y1 O1 86.43(6) 2_545 .
O5 Y1 O1 99.68(6) . .
O6 Y1 O7 74.34(6) 1_545 .
O4 Y1 O7 148.10(6) 2_545 .
O5 Y1 O7 71.88(6) . .
O1 Y1 O7 78.96(6) . .
O6 Y1 O2 76.56(6) 1_545 1_455
O4 Y1 O2 105.17(6) 2_545 1_455
O5 Y1 O2 88.44(6) . 1_455
O1 Y1 O2 151.58(6) . 1_455
O7 Y1 O2 77.82(6) . 1_455
O6 Y1 O3 132.95(6) 1_545 .
O4 Y1 O3 73.14(6) 2_545 .
O5 Y1 O3 72.07(6) . .
O1 Y1 O3 129.65(6) . .
O7 Y1 O3 137.13(6) . .
O2 Y1 O3 78.77(6) 1_455 .
O6 Y1 N1 137.57(6) 1_545 .
O4 Y1 N1 76.31(6) 2_545 .
O5 Y1 N1 70.00(6) . .
O1 Y1 N1 65.53(6) . .
O7 Y1 N1 121.16(6) . .
O2 Y1 N1 141.94(6) 1_455 .
O3 Y1 N1 65.09(6) . .
C2 N1 C3 109.69(19) . .
C2 N1 C6 109.24(19) . .
C3 N1 C6 110.58(19) . .
C2 N1 Y1 111.42(14) . .
C3 N1 Y1 109.71(14) . .
C6 N1 Y1 106.15(13) . .
O1 C1 O2 124.6(2) . .
O1 C1 C2 118.2(2) . .
O2 C1 C2 117.1(2) . .
N1 C2 C1 112.36(19) . .
N1 C3 C4 112.20(18) . .
O3 C4 O4 124.0(2) . .
O3 C4 C3 118.09(19) . .
O4 C4 C3 117.9(2) . .
O6 C5 O5 123.0(2) . .
O6 C5 C6 119.5(2) . .
O5 C5 C6 117.4(2) . .
N1 C6 C5 113.33(19) . .
C1 O1 Y1 126.17(14) . .
C1 O2 Y1 147.32(16) . 1_655
C4 O3 Y1 124.02(15) . .
C4 O4 Y1 143.40(16) . 2
C5 O5 Y1 121.24(14) . .
C5 O6 Y1 152.29(17) . 1_565

loop_
_geom_bond_atom_site_label_1
_geom_bond_atom_site_label_2
_geom_bond_distance
_geom_bond_site_symmetry_2
Y1 O6 2.3165(17) 1_545
Y1 O4 2.3169(16) 2_545
Y1 O5 2.3235(16) .
Y1 O1 2.3532(17) .
Y1 O7 2.3646(17) .
Y1 O2 2.3660(17) 1_455
Y1 O3 2.3825(16) .
Y1 N1 2.5932(19) .
N1 C2 1.474(3) .
N1 C3 1.479(3) .
N1 C6 1.484(3) .
C1 O1 1.251(3) .
C1 O2 1.262(3) .
C1 C2 1.511(3) .
C3 C4 1.510(3) .
C4 O3 1.250(3) .
C4 O4 1.260(3) .
C5 O6 1.246(3) .
C5 O5 1.262(3) .
C5 C6 1.511(3) .
